data_4134638
loop_
_publ_author_name
'Chen, Xu-Lang'
'Shen, Yun-Jia'
'Gao, Chao'
'Yang, Jian'
'Sun, Xin'
'Zhang, Xin'
'Yang, Yu-Dong'
'Wei, Gong-Ping'
'Xiang, Jun-Feng'
'Sessler, Jonathan L.'
'Gong, Han-Yuan'

_publ_section_title
;
 Regulating the Structures of Self-Assembled Mechanically Interlocked
 Moleculecular Constructs via Dianion Precursor Substituent Effects.
;
_journal_name_full 'Journal of the American Chemical Society'
_journal_paper_doi 10.1021/jacs.9b13473
_journal_year 2020
_chemical_formula_sum 'C70 H130 N10 Ni2 O56'
_chemical_formula_weight 2125.25
_space_group_crystal_system triclinic
_space_group_IT_number 2
_space_group_name_Hall '-P 1'
_space_group_name_H-M_alt 'P -1'
_atom_sites_solution_hydrogens geom
_audit_creation_method SHELXL-2018/3
_cell_angle_alpha 75.315(5)
_cell_angle_beta 84.230(5)
_cell_angle_gamma 67.787(5)
_cell_formula_units_Z 1
_cell_length_a 13.491(5)
_cell_length_b 13.711(5)
_cell_length_c 14.567(5)
_cell_measurement_reflns_used 9035
_cell_measurement_temperature 223(2)
_cell_measurement_theta_max 25.674
_cell_measurement_theta_min 2.975
_cell_volume 2413.0(15)
_computing_cell_refinement 'CrystalClear (Rigaku Inc., 2008)'
_computing_data_collection 'CrystalClear (Rigaku Inc., 2008)'
_computing_data_reduction 'CrystalClear (Rigaku Inc., 2008)'
_computing_structure_refinement 'SHELXL-2018/3 (Sheldrick, 2018)'
_computing_structure_solution 'SHELXT 2014/5 (Sheldrick, 2014)'
_diffrn_ambient_temperature 223(2)
_diffrn_detector_area_resol_mean 13.6612
_diffrn_measured_fraction_theta_full 0.991
_diffrn_measured_fraction_theta_max 0.985
_diffrn_measurement_device
;
Mercury2 (2x2 bin mode)
;
_diffrn_measurement_method dtprofit.ref
_diffrn_radiation_type MoK\a
_diffrn_radiation_wavelength 0.71069
_diffrn_reflns_av_R_equivalents 0.1478
_diffrn_reflns_av_unetI/netI 0.2198
_diffrn_reflns_Laue_measured_fraction_full 0.991
_diffrn_reflns_Laue_measured_fraction_max 0.985
_diffrn_reflns_limit_h_max 16
_diffrn_reflns_limit_h_min -15
_diffrn_reflns_limit_k_max 16
_diffrn_reflns_limit_k_min -16
_diffrn_reflns_limit_l_max 17
_diffrn_reflns_limit_l_min -17
_diffrn_reflns_number 19492
_diffrn_reflns_point_group_measured_fraction_full 0.991
_diffrn_reflns_point_group_measured_fraction_max 0.985
_diffrn_reflns_theta_full 25.240
_diffrn_reflns_theta_max 25.674
_diffrn_reflns_theta_min 2.975
_exptl_absorpt_coefficient_mu 0.499
_exptl_absorpt_correction_T_max 1.0000
_exptl_absorpt_correction_T_min 0.7921
_exptl_absorpt_correction_type multi-scan
_exptl_crystal_colour green
_exptl_crystal_density_diffrn 1.462
_exptl_crystal_description prism
_exptl_crystal_F_000 1124
_exptl_crystal_size_max 0.41
_exptl_crystal_size_mid 0.21
_exptl_crystal_size_min 0.17
_refine_diff_density_max 1.432
_refine_diff_density_min -0.793
_refine_diff_density_rms 0.148
_refine_ls_extinction_method none
_refine_ls_goodness_of_fit_ref 1.003
_refine_ls_hydrogen_treatment constr
_refine_ls_matrix_type full
_refine_ls_number_parameters 490
_refine_ls_number_reflns 9035
_refine_ls_number_restraints 1
_refine_ls_restrained_S_all 1.003
_refine_ls_R_factor_all 0.2131
_refine_ls_R_factor_gt 0.1400
_refine_ls_shift/su_max 0.000
_refine_ls_shift/su_mean 0.000
_refine_ls_structure_factor_coef Fsqd
_refine_ls_weighting_details 'w=1/[\s^2^(Fo^2^)+(0.0200P)^2^+40.0000P] where P=(Fo^2^+2Fc^2^)/3'
_refine_ls_weighting_scheme calc
_refine_ls_wR_factor_gt 0.3023
_refine_ls_wR_factor_ref 0.3356
_reflns_Friedel_coverage 0.000
_reflns_number_gt 4146
_reflns_number_total 9035
_reflns_threshold_expression 'I > 2\s(I)'
_cod_data_source_file ja9b13473_si_015.cif
_cod_data_source_block b_sq
_cod_depositor_comments
;
The following automatic conversions were performed:

data item '_exptl_absorpt_correction_type' value 'Multi-scan' was
changed to 'multi-scan' in accordance with the
/home/data/users/saulius/crontab/automatic-downloads/rss-feeds/ACS/lib/dictionaries/cif_core.dic
dictionary named 'cif_core.dic' version 2.4.2 last updated on
2011-04-26.

Automatic conversion script
Id: cif_fix_values 7556 2019-12-06 15:28:31Z antanas 
;
_cod_database_code 4134638
_shelx_shelxl_version_number 2018/3
_shelx_space_group_comment
;
The symmetry employed for this shelxl refinement is uniquely defined
by the following loop, which should always be used as a source of
symmetry information in preference to the above space-group names.
They are only intended as comments.
;

loop_
_space_group_symop_operation_xyz
'x, y, z'
'-x, -y, -z'

loop_
_atom_site_label
_atom_site_type_symbol
_atom_site_fract_x
_atom_site_fract_y
_atom_site_fract_z
_atom_site_U_iso_or_equiv
_atom_site_adp_type
_atom_site_occupancy
_atom_site_site_symmetry_order
_atom_site_calc_flag
_atom_site_refinement_flags_posn
_atom_site_refinement_flags_adp
_atom_site_refinement_flags_occupancy
_atom_site_disorder_assembly
_atom_site_disorder_group
Ni1 Ni 0.59618(12) 0.12088(11) 0.07074(10) 0.0320(4) Uani 1 1 d . . . . .
O1 O -0.0749(6) 0.9103(6) 0.0976(6) 0.050(2) Uani 1 1 d . . . . .
O1W O 0.5614(6) 0.0248(6) 0.1967(5) 0.0350(17) Uani 1 1 d . . . . .
O2W O 0.6397(7) 0.2100(6) -0.0517(5) 0.0421(19) Uani 1 1 d . . . . .
O2 O -0.1728(6) 0.8420(7) 0.0433(6) 0.051(2) Uani 1 1 d . . . . .
O3 O 0.3802(6) 0.4382(6) 0.0833(6) 0.046(2) Uani 1 1 d . . . . .
O3W O 0.6371(5) -0.0104(5) 0.0068(5) 0.0316(17) Uani 1 1 d . . . . .
O4W O 0.4373(6) 0.1758(6) 0.0248(6) 0.0408(19) Uani 1 1 d . . . . .
O4 O 0.2764(6) 0.3642(6) 0.0442(6) 0.051(2) Uani 1 1 d . . . . .
O5W O 0.7466(6) 0.0740(6) 0.1278(5) 0.0381(18) Uani 1 1 d . . . . .
O5 O 0.2829(6) -0.1313(7) 0.2091(6) 0.050(2) Uani 1 1 d . . . . .
O6W O 0.5522(6) 0.2520(6) 0.1334(5) 0.0335(17) Uani 1 1 d . . . . .
O6 O 0.4112(6) -0.0602(6) 0.1832(4) 0.0357(18) Uani 1 1 d . . . . .
O7 O 0.4440(6) -0.1448(7) 0.6800(5) 0.050(2) Uani 1 1 d . . . . .
O8 O 0.2674(6) -0.1043(7) 0.6880(5) 0.047(2) Uani 1 1 d . . . . .
N1 N 0.0618(8) 0.2705(7) 0.2087(6) 0.037(2) Uani 1 1 d . . . . .
N2 N 0.2147(8) 0.2523(8) 0.2596(7) 0.044(2) Uani 1 1 d . . . . .
N3 N 0.2513(8) 0.2835(7) 0.7600(7) 0.045(2) Uani 1 1 d . . . . .
N4 N 0.2442(7) 0.4298(7) 0.7984(6) 0.035(2) Uani 1 1 d . . . . .
N5 N 0.0951(7) 0.5851(7) 0.7971(6) 0.037(2) Uani 1 1 d . . . . .
C1 C 0.1115(9) 0.3125(9) 0.2560(8) 0.040(3) Uani 1 1 d . . . . .
H1A H 0.078672 0.372937 0.281327 0.048 Uiso 1 1 calc R U . . .
C2 C 0.1420(9) 0.1811(9) 0.1821(7) 0.036(3) Uani 1 1 d . . . . .
H2A H 0.130993 0.136295 0.149005 0.043 Uiso 1 1 calc R U . . .
C3 C 0.2346(12) 0.1710(11) 0.2116(10) 0.061(4) Uani 1 1 d . . . . .
H3A H 0.300961 0.119473 0.202229 0.074 Uiso 1 1 calc R U . . .
C4 C 0.2953(10) 0.2762(11) 0.3061(9) 0.052(3) Uani 1 1 d . . . . .
H4A H 0.289859 0.350375 0.279302 0.063 Uiso 1 1 calc R U . . .
H4B H 0.367081 0.228556 0.294064 0.063 Uiso 1 1 calc R U . . .
C5 C 0.2743(9) 0.2591(10) 0.4145(9) 0.046(3) Uani 1 1 d . . . . .
C6 C 0.2752(12) 0.3336(12) 0.4574(9) 0.063(4) Uani 1 1 d . . . . .
H6A H 0.282939 0.396948 0.421705 0.076 Uiso 1 1 calc R U . . .
C7 C 0.2644(11) 0.3165(11) 0.5586(8) 0.055(4) Uani 1 1 d . . . . .
H7A H 0.272911 0.364495 0.589362 0.066 Uiso 1 1 calc R U . . .
C8 C 0.2419(10) 0.2311(9) 0.6081(8) 0.042(3) Uani 1 1 d . . . . .
C9 C 0.2356(12) 0.1574(11) 0.5611(9) 0.059(4) Uani 1 1 d . . . . .
H9A H 0.220746 0.097384 0.595695 0.071 Uiso 1 1 calc R U . . .
C10 C 0.2503(11) 0.1705(11) 0.4668(11) 0.061(4) Uani 1 1 d . . . . .
H10A H 0.244594 0.120674 0.436636 0.074 Uiso 1 1 calc R U . . .
C11 C 0.2177(11) 0.2136(10) 0.7154(9) 0.050(3) Uani 1 1 d . . . . .
H11A H 0.141548 0.229870 0.725546 0.060 Uiso 1 1 calc R U . . .
H11B H 0.255000 0.138132 0.746042 0.060 Uiso 1 1 calc R U . . .
C12 C 0.1868(10) 0.3866(9) 0.7611(8) 0.041(3) Uani 1 1 d . . . . .
H12A H 0.116313 0.421298 0.740238 0.050 Uiso 1 1 calc R U . . .
C13 C 0.3502(9) 0.2614(10) 0.7962(8) 0.044(3) Uani 1 1 d . . . . .
H13A H 0.408675 0.196379 0.803725 0.053 Uiso 1 1 calc R U . . .
C14 C 0.3452(10) 0.3505(10) 0.8179(8) 0.048(3) Uani 1 1 d . . . . .
H14A H 0.401352 0.359082 0.842867 0.058 Uiso 1 1 calc R U . . .
C15 C 0.1979(9) 0.5367(9) 0.8103(7) 0.037(3) Uani 1 1 d . . . . .
C16 C 0.2651(10) 0.5862(9) 0.8353(8) 0.042(3) Uani 1 1 d . . . . .
H16A H 0.338458 0.549693 0.843785 0.051 Uiso 1 1 calc R U . . .
C17 C 0.2144(11) 0.6906(9) 0.8460(9) 0.050(3) Uani 1 1 d . . . . .
H17A H 0.252753 0.725225 0.866119 0.060 Uiso 1 1 calc R U . . .
C18 C 0.1041(10) 0.7450(9) 0.8263(9) 0.046(3) Uani 1 1 d . . . . .
H18A H 0.068807 0.817344 0.827984 0.055 Uiso 1 1 calc R U . . .
C19 C 0.0515(9) 0.6849(9) 0.8045(7) 0.037(3) Uani 1 1 d . . . . .
C20 C -0.0909(9) 0.8348(8) 0.0690(6) 0.0278(16) Uani 1 1 d . . . . .
C21 C 0.0101(9) 0.7333(9) 0.0695(7) 0.035(3) Uani 1 1 d . . . . .
C22 C 0.1127(9) 0.7271(9) 0.0817(9) 0.043(3) Uani 1 1 d . . . . .
H22A H 0.122033 0.788316 0.089533 0.052 Uiso 1 1 calc R U . . .
C23 C 0.2022(10) 0.6342(9) 0.0828(8) 0.042(3) Uani 1 1 d . . . . .
H23A H 0.269413 0.634315 0.091890 0.050 Uiso 1 1 calc R U . . .
C24 C 0.1931(8) 0.5405(7) 0.0705(7) 0.032(2) Uani 1 1 d D . . . .
C25 C 0.0880(9) 0.5481(9) 0.0581(8) 0.037(3) Uani 1 1 d . . . . .
H25A H 0.077986 0.486794 0.051403 0.044 Uiso 1 1 calc R U . . .
C26 C 0.0002(9) 0.6405(8) 0.0552(8) 0.036(3) Uani 1 1 d . . . . .
H26A H -0.066882 0.641644 0.043722 0.043 Uiso 1 1 calc R U . . .
C27 C 0.2904(7) 0.4376(7) 0.0671(6) 0.0278(16) Uani 1 1 d D . . . .
C28 C 0.3480(10) -0.1006(10) 0.2394(9) 0.048(3) Uani 1 1 d . . . . .
C30 C 0.4383(9) -0.1080(9) 0.3857(8) 0.041(3) Uani 1 1 d . . . . .
H30A H 0.495422 -0.099225 0.347720 0.049 Uiso 1 1 calc R U . . .
C31 C 0.4420(10) -0.1187(10) 0.4828(9) 0.047(3) Uani 1 1 d . . . . .
H31A H 0.503710 -0.124000 0.510302 0.056 Uiso 1 1 calc R U . . .
C32 C 0.3521(8) -0.1215(8) 0.5391(7) 0.030(2) Uani 1 1 d . . . . .
C33 C 0.2611(10) -0.1216(9) 0.4978(8) 0.043(3) Uani 1 1 d . . . . .
H33A H 0.201916 -0.126323 0.534652 0.051 Uiso 1 1 calc R U . . .
C34 C 0.2630(10) -0.1145(10) 0.3995(7) 0.042(3) Uani 1 1 d . . . . .
H34A H 0.203181 -0.112771 0.371392 0.050 Uiso 1 1 calc R U . . .
C35 C 0.3503(10) -0.1250(10) 0.6428(8) 0.043(3) Uani 1 1 d . . . . .
C39 C 0.3503(10) -0.1100(10) 0.3437(8) 0.046(3) Uani 1 1 d . . . . .

loop_
_atom_site_aniso_label
_atom_site_aniso_U_11
_atom_site_aniso_U_22
_atom_site_aniso_U_33
_atom_site_aniso_U_23
_atom_site_aniso_U_13
_atom_site_aniso_U_12
Ni1 0.0353(8) 0.0346(8) 0.0290(7) -0.0113(6) -0.0029(6) -0.0127(6)
O1 0.040(5) 0.048(5) 0.069(6) -0.027(5) 0.006(4) -0.017(4)
O1W 0.049(5) 0.038(4) 0.025(4) -0.006(3) 0.003(3) -0.025(4)
O2W 0.060(5) 0.042(4) 0.027(4) -0.008(4) 0.006(4) -0.025(4)
O2 0.040(5) 0.052(5) 0.045(5) -0.005(4) 0.001(4) -0.004(4)
O3 0.043(5) 0.034(4) 0.059(5) -0.012(4) 0.001(4) -0.012(4)
O3W 0.035(4) 0.034(4) 0.032(4) -0.014(3) -0.003(3) -0.015(3)
O4W 0.024(4) 0.039(4) 0.062(5) -0.017(4) -0.010(4) -0.008(3)
O4 0.041(5) 0.043(5) 0.066(6) -0.018(4) 0.008(4) -0.011(4)
O5W 0.030(4) 0.056(5) 0.040(4) -0.021(4) -0.005(3) -0.020(4)
O5 0.046(5) 0.083(6) 0.049(5) -0.042(5) 0.012(4) -0.040(5)
O6W 0.037(4) 0.039(4) 0.031(4) -0.014(3) 0.005(3) -0.019(4)
O6 0.044(5) 0.060(5) 0.010(3) -0.003(3) -0.002(3) -0.030(4)
O7 0.048(5) 0.083(6) 0.026(4) -0.014(4) -0.010(4) -0.028(5)
O8 0.036(5) 0.082(6) 0.024(4) -0.012(4) 0.006(4) -0.027(5)
N1 0.049(6) 0.035(5) 0.029(5) -0.005(4) -0.013(4) -0.015(5)
N2 0.046(6) 0.047(6) 0.037(6) -0.007(5) -0.009(5) -0.014(5)
N3 0.037(6) 0.038(6) 0.055(6) -0.014(5) -0.010(5) -0.005(5)
N4 0.037(5) 0.041(5) 0.028(5) -0.012(4) -0.001(4) -0.013(4)
N5 0.034(6) 0.042(6) 0.031(5) -0.010(4) 0.011(4) -0.012(5)
C1 0.034(7) 0.044(7) 0.041(7) -0.014(6) -0.005(5) -0.008(6)
C2 0.044(7) 0.039(6) 0.024(6) -0.012(5) -0.003(5) -0.013(6)
C3 0.057(9) 0.052(8) 0.061(9) -0.023(7) 0.023(7) -0.003(7)
C4 0.040(7) 0.070(9) 0.050(8) -0.013(7) -0.006(6) -0.022(7)
C5 0.031(7) 0.047(7) 0.056(8) -0.012(6) 0.000(6) -0.010(6)
C6 0.084(11) 0.073(10) 0.044(8) -0.009(7) 0.026(7) -0.051(9)
C7 0.084(10) 0.058(8) 0.032(7) -0.009(6) 0.001(7) -0.037(8)
C8 0.049(8) 0.037(6) 0.040(7) -0.011(5) -0.006(6) -0.014(6)
C9 0.090(11) 0.050(8) 0.045(8) -0.016(7) -0.004(7) -0.030(8)
C10 0.057(9) 0.052(8) 0.083(11) -0.030(8) 0.006(8) -0.021(7)
C11 0.053(8) 0.046(7) 0.059(8) -0.021(7) 0.012(7) -0.025(6)
C12 0.048(7) 0.045(7) 0.033(6) -0.008(5) 0.000(5) -0.019(6)
C13 0.031(7) 0.048(7) 0.044(7) -0.014(6) -0.013(5) 0.000(6)
C14 0.039(7) 0.052(8) 0.045(7) -0.026(6) -0.004(6) 0.003(6)
C15 0.040(7) 0.049(7) 0.017(5) 0.001(5) -0.004(5) -0.015(6)
C16 0.042(7) 0.049(7) 0.031(6) 0.004(5) -0.015(5) -0.017(6)
C17 0.072(9) 0.035(7) 0.045(7) -0.008(6) -0.001(7) -0.024(7)
C18 0.048(8) 0.027(6) 0.060(8) 0.009(6) -0.020(6) -0.018(6)
C19 0.036(7) 0.039(7) 0.025(6) 0.004(5) -0.010(5) -0.007(5)
C20 0.043(5) 0.043(4) 0.010(3) -0.008(3) -0.003(3) -0.027(4)
C21 0.046(7) 0.043(6) 0.020(5) -0.004(5) -0.012(5) -0.021(6)
C22 0.037(7) 0.043(7) 0.061(8) -0.024(6) -0.009(6) -0.017(6)
C23 0.042(7) 0.039(6) 0.055(8) -0.022(6) 0.006(6) -0.022(6)
C24 0.041(7) 0.035(6) 0.025(5) -0.006(5) 0.010(5) -0.021(5)
C25 0.036(7) 0.040(6) 0.048(7) -0.022(6) 0.000(5) -0.021(6)
C26 0.037(7) 0.033(6) 0.044(7) -0.002(5) -0.010(5) -0.022(5)
C27 0.043(5) 0.043(4) 0.010(3) -0.008(3) -0.003(3) -0.027(4)
C28 0.051(8) 0.040(7) 0.039(7) -0.018(6) -0.012(6) 0.004(6)
C30 0.044(7) 0.054(7) 0.029(6) -0.009(5) 0.004(5) -0.024(6)
C31 0.043(7) 0.057(8) 0.051(8) -0.016(6) -0.013(6) -0.025(6)
C32 0.028(6) 0.042(6) 0.024(5) -0.012(5) 0.008(4) -0.015(5)
C33 0.043(7) 0.054(7) 0.033(6) -0.021(6) 0.006(5) -0.014(6)
C34 0.048(7) 0.058(8) 0.024(6) -0.005(5) -0.007(5) -0.027(6)
C35 0.046(8) 0.049(7) 0.034(6) 0.001(6) -0.011(6) -0.021(6)
C39 0.049(8) 0.058(8) 0.037(7) -0.025(6) 0.000(6) -0.017(6)

loop_
_atom_type_symbol
_atom_type_description
_atom_type_scat_dispersion_real
_atom_type_scat_dispersion_imag
_atom_type_scat_source
C C 0.0033 0.0016 'International Tables Vol C Tables 4.2.6.8 and 6.1.1.4'
H H 0.0000 0.0000 'International Tables Vol C Tables 4.2.6.8 and 6.1.1.4'
N N 0.0061 0.0033 'International Tables Vol C Tables 4.2.6.8 and 6.1.1.4'
O O 0.0106 0.0060 'International Tables Vol C Tables 4.2.6.8 and 6.1.1.4'
Ni Ni 0.3393 1.1124 'International Tables Vol C Tables 4.2.6.8 and 6.1.1.4'

loop_
_geom_angle_atom_site_label_1
_geom_angle_atom_site_label_2
_geom_angle_atom_site_label_3
_geom_angle
_geom_angle_site_symmetry_1
_geom_angle_site_symmetry_3
_geom_angle_publ_flag
O2W Ni1 O5W 90.7(3) . . ?
O2W Ni1 O6W 90.3(3) . . ?
O5W Ni1 O6W 86.2(3) . . ?
O2W Ni1 O1W 176.7(3) . . ?
O5W Ni1 O1W 86.3(3) . . ?
O6W Ni1 O1W 90.8(3) . . ?
O2W Ni1 O3W 89.8(3) . . ?
O5W Ni1 O3W 95.0(3) . . ?
O6W Ni1 O3W 178.8(3) . . ?
O1W Ni1 O3W 89.2(3) . . ?
O2W Ni1 O4W 92.2(3) . . ?
O5W Ni1 O4W 174.1(3) . . ?
O6W Ni1 O4W 88.7(3) . . ?
O1W Ni1 O4W 90.9(3) . . ?
O3W Ni1 O4W 90.1(3) . . ?
C1 N1 C2 106.5(9) . . ?
C1 N1 C19 121.8(9) . 2_566 ?
C2 N1 C19 131.6(9) . 2_566 ?
C1 N2 C3 109.8(10) . . ?
C1 N2 C4 122.7(10) . . ?
C3 N2 C4 127.5(11) . . ?
C12 N3 C13 109.5(10) . . ?
C12 N3 C11 122.1(10) . . ?
C13 N3 C11 128.1(10) . . ?
C12 N4 C14 106.8(9) . . ?
C12 N4 C15 120.7(9) . . ?
C14 N4 C15 132.6(10) . . ?
C19 N5 C15 117.7(10) . . ?
N2 C1 N1 108.0(10) . . ?
N2 C1 H1A 126.0 . . ?
N1 C1 H1A 126.0 . . ?
C3 C2 N1 109.0(10) . . ?
C3 C2 H2A 125.5 . . ?
N1 C2 H2A 125.5 . . ?
C2 C3 N2 106.7(11) . . ?
C2 C3 H3A 126.6 . . ?
N2 C3 H3A 126.6 . . ?
N2 C4 C5 110.0(10) . . ?
N2 C4 H4A 109.7 . . ?
C5 C4 H4A 109.7 . . ?
N2 C4 H4B 109.7 . . ?
C5 C4 H4B 109.7 . . ?
H4A C4 H4B 108.2 . . ?
C6 C5 C10 119.6(13) . . ?
C6 C5 C4 118.7(12) . . ?
C10 C5 C4 121.7(12) . . ?
C5 C6 C7 120.2(12) . . ?
C5 C6 H6A 119.9 . . ?
C7 C6 H6A 119.9 . . ?
C8 C7 C6 119.3(12) . . ?
C8 C7 H7A 120.3 . . ?
C6 C7 H7A 120.3 . . ?
C7 C8 C9 119.2(12) . . ?
C7 C8 C11 122.3(11) . . ?
C9 C8 C11 118.5(11) . . ?
C10 C9 C8 121.7(13) . . ?
C10 C9 H9A 119.2 . . ?
C8 C9 H9A 119.2 . . ?
C9 C10 C5 119.6(13) . . ?
C9 C10 H10A 120.2 . . ?
C5 C10 H10A 120.2 . . ?
N3 C11 C8 112.1(10) . . ?
N3 C11 H11A 109.2 . . ?
C8 C11 H11A 109.2 . . ?
N3 C11 H11B 109.2 . . ?
C8 C11 H11B 109.2 . . ?
H11A C11 H11B 107.9 . . ?
N3 C12 N4 107.1(10) . . ?
N3 C12 H12A 126.4 . . ?
N4 C12 H12A 126.4 . . ?
C14 C13 N3 106.3(10) . . ?
C14 C13 H13A 126.9 . . ?
N3 C13 H13A 126.9 . . ?
C13 C14 N4 110.3(11) . . ?
C13 C14 H14A 124.9 . . ?
N4 C14 H14A 124.9 . . ?
N5 C15 N4 116.8(10) . . ?
N5 C15 C16 123.9(11) . . ?
N4 C15 C16 119.3(10) . . ?
C17 C16 C15 116.2(11) . . ?
C17 C16 H16A 121.9 . . ?
C15 C16 H16A 121.9 . . ?
C16 C17 C18 119.7(11) . . ?
C16 C17 H17A 120.1 . . ?
C18 C17 H17A 120.1 . . ?
C19 C18 C17 116.4(11) . . ?
C19 C18 H18A 121.8 . . ?
C17 C18 H18A 121.8 . . ?
N5 C19 C18 125.9(11) . . ?
N5 C19 N1 113.3(10) . 2_566 ?
C18 C19 N1 120.8(10) . 2_566 ?
O2 C20 O1 124.5(11) . . ?
O2 C20 C21 121.5(9) . . ?
O1 C20 C21 114.0(9) . . ?
C22 C21 C26 116.5(10) . . ?
C22 C21 C20 124.3(9) . . ?
C26 C21 C20 119.2(9) . . ?
C23 C22 C21 123.1(10) . . ?
C23 C22 H22A 118.4 . . ?
C21 C22 H22A 118.4 . . ?
C22 C23 C24 120.9(10) . . ?
C22 C23 H23A 119.5 . . ?
C24 C23 H23A 119.5 . . ?
C23 C24 C25 115.3(9) . . ?
C23 C24 C27 122.6(9) . . ?
C25 C24 C27 122.1(9) . . ?
C26 C25 C24 123.6(9) . . ?
C26 C25 H25A 118.2 . . ?
C24 C25 H25A 118.2 . . ?
C25 C26 C21 120.5(10) . . ?
C25 C26 H26A 119.7 . . ?
C21 C26 H26A 119.7 . . ?
O4 C27 O3 125.1(9) . . ?
O4 C27 C24 118.1(9) . . ?
O3 C27 C24 116.7(8) . . ?
O5 C28 O6 122.4(11) . . ?
O5 C28 C39 118.1(12) . . ?
O6 C28 C39 119.5(11) . . ?
C31 C30 C39 121.4(11) . . ?
C31 C30 H30A 119.3 . . ?
C39 C30 H30A 119.3 . . ?
C30 C31 C32 119.5(10) . . ?
C30 C31 H31A 120.2 . . ?
C32 C31 H31A 120.2 . . ?
C31 C32 C33 119.8(10) . . ?
C31 C32 C35 121.0(10) . . ?
C33 C32 C35 119.1(10) . . ?
C34 C33 C32 118.2(11) . . ?
C34 C33 H33A 120.9 . . ?
C32 C33 H33A 120.9 . . ?
C39 C34 C33 122.1(11) . . ?
C39 C34 H34A 118.9 . . ?
C33 C34 H34A 118.9 . . ?
O8 C35 O7 122.6(11) . . ?
O8 C35 C32 121.7(10) . . ?
O7 C35 C32 115.6(11) . . ?
C34 C39 C30 118.6(10) . . ?
C34 C39 C28 120.3(11) . . ?
C30 C39 C28 121.0(11) . . ?

loop_
_geom_bond_atom_site_label_1
_geom_bond_atom_site_label_2
_geom_bond_distance
_geom_bond_site_symmetry_2
_geom_bond_publ_flag
Ni1 O2W 2.061(7) . ?
Ni1 O5W 2.074(7) . ?
Ni1 O6W 2.082(7) . ?
Ni1 O1W 2.095(7) . ?
Ni1 O3W 2.100(7) . ?
Ni1 O4W 2.103(7) . ?
O1 C20 1.304(11) . ?
O2 C20 1.164(12) . ?
O3 C27 1.260(12) . ?
O4 C27 1.219(11) . ?
O5 C28 1.262(14) . ?
O6 C28 1.301(15) . ?
O7 C35 1.330(13) . ?
O8 C35 1.212(14) . ?
N1 C1 1.357(13) . ?
N1 C2 1.406(14) . ?
N1 C19 1.427(14) 2_566 ?
N2 C1 1.321(14) . ?
N2 C3 1.391(15) . ?
N2 C4 1.509(14) . ?
N3 C12 1.355(14) . ?
N3 C13 1.380(14) . ?
N3 C11 1.499(14) . ?
N4 C12 1.357(14) . ?
N4 C14 1.386(14) . ?
N4 C15 1.408(14) . ?
N5 C19 1.298(14) . ?
N5 C15 1.302(14) . ?
C1 H1A 0.9300 . ?
C2 C3 1.309(17) . ?
C2 H2A 0.9300 . ?
C3 H3A 0.9300 . ?
C4 C5 1.550(17) . ?
C4 H4A 0.9700 . ?
C4 H4B 0.9700 . ?
C5 C6 1.330(17) . ?
C5 C10 1.392(18) . ?
C6 C7 1.433(17) . ?
C6 H6A 0.9300 . ?
C7 C8 1.334(16) . ?
C7 H7A 0.9300 . ?
C8 C9 1.387(16) . ?
C8 C11 1.541(17) . ?
C9 C10 1.343(19) . ?
C9 H9A 0.9300 . ?
C10 H10A 0.9300 . ?
C11 H11A 0.9700 . ?
C11 H11B 0.9700 . ?
C12 H12A 0.9300 . ?
C13 C14 1.314(16) . ?
C13 H13A 0.9300 . ?
C14 H14A 0.9300 . ?
C15 C16 1.439(15) . ?
C16 C17 1.376(16) . ?
C16 H16A 0.9300 . ?
C17 C18 1.411(17) . ?
C17 H17A 0.9300 . ?
C18 C19 1.380(15) . ?
C18 H18A 0.9300 . ?
C20 C21 1.534(15) . ?
C21 C22 1.382(15) . ?
C21 C26 1.396(14) . ?
C22 C23 1.382(15) . ?
C22 H22A 0.9300 . ?
C23 C24 1.392(14) . ?
C23 H23A 0.9300 . ?
C24 C25 1.409(14) . ?
C24 C27 1.530(9) . ?
C25 C26 1.363(15) . ?
C25 H25A 0.9300 . ?
C26 H26A 0.9300 . ?
C28 C39 1.494(16) . ?
C30 C31 1.389(15) . ?
C30 C39 1.402(16) . ?
C30 H30A 0.9300 . ?
C31 C32 1.402(15) . ?
C31 H31A 0.9300 . ?
C32 C33 1.422(15) . ?
C32 C35 1.497(15) . ?
C33 C34 1.409(15) . ?
C33 H33A 0.9300 . ?
C34 C39 1.374(16) . ?
C34 H34A 0.9300 . ?

loop_
_geom_torsion_atom_site_label_1
_geom_torsion_atom_site_label_2
_geom_torsion_atom_site_label_3
_geom_torsion_atom_site_label_4
_geom_torsion
_geom_torsion_site_symmetry_1
_geom_torsion_site_symmetry_2
_geom_torsion_site_symmetry_3
_geom_torsion_site_symmetry_4
_geom_torsion_publ_flag
C3 N2 C1 N1 1.8(14) . . . . ?
C4 N2 C1 N1 179.2(10) . . . . ?
C2 N1 C1 N2 -0.9(12) . . . . ?
C19 N1 C1 N2 177.8(9) 2_566 . . . ?
C1 N1 C2 C3 -0.4(13) . . . . ?
C19 N1 C2 C3 -178.9(11) 2_566 . . . ?
N1 C2 C3 N2 1.5(14) . . . . ?
C1 N2 C3 C2 -2.1(15) . . . . ?
C4 N2 C3 C2 -179.3(11) . . . . ?
C1 N2 C4 C5 66.6(15) . . . . ?
C3 N2 C4 C5 -116.5(13) . . . . ?
N2 C4 C5 C6 -134.5(13) . . . . ?
N2 C4 C5 C10 42.8(16) . . . . ?
C10 C5 C6 C7 7(2) . . . . ?
C4 C5 C6 C7 -175.2(12) . . . . ?
C5 C6 C7 C8 -7(2) . . . . ?
C6 C7 C8 C9 4(2) . . . . ?
C6 C7 C8 C11 -173.7(13) . . . . ?
C7 C8 C9 C10 -1(2) . . . . ?
C11 C8 C9 C10 176.6(13) . . . . ?
C8 C9 C10 C5 1(2) . . . . ?
C6 C5 C10 C9 -4(2) . . . . ?
C4 C5 C10 C9 178.2(13) . . . . ?
C12 N3 C11 C8 85.8(14) . . . . ?
C13 N3 C11 C8 -87.2(15) . . . . ?
C7 C8 C11 N3 -15.5(18) . . . . ?
C9 C8 C11 N3 167.1(11) . . . . ?
C13 N3 C12 N4 -0.4(13) . . . . ?
C11 N3 C12 N4 -174.5(10) . . . . ?
C14 N4 C12 N3 1.1(12) . . . . ?
C15 N4 C12 N3 -179.0(9) . . . . ?
C12 N3 C13 C14 -0.5(14) . . . . ?
C11 N3 C13 C14 173.2(11) . . . . ?
N3 C13 C14 N4 1.2(14) . . . . ?
C12 N4 C14 C13 -1.4(14) . . . . ?
C15 N4 C14 C13 178.7(11) . . . . ?
C19 N5 C15 N4 -177.7(9) . . . . ?
C19 N5 C15 C16 2.0(16) . . . . ?
C12 N4 C15 N5 9.7(14) . . . . ?
C14 N4 C15 N5 -170.4(11) . . . . ?
C12 N4 C15 C16 -170.0(10) . . . . ?
C14 N4 C15 C16 9.9(17) . . . . ?
N5 C15 C16 C17 0.5(16) . . . . ?
N4 C15 C16 C17 -179.8(10) . . . . ?
C15 C16 C17 C18 -4.1(17) . . . . ?
C16 C17 C18 C19 5.2(18) . . . . ?
C15 N5 C19 C18 -0.8(17) . . . . ?
C15 N5 C19 N1 -178.4(9) . . . 2_566 ?
C17 C18 C19 N5 -2.7(18) . . . . ?
C17 C18 C19 N1 174.7(10) . . . 2_566 ?
O2 C20 C21 C22 167.2(11) . . . . ?
O1 C20 C21 C22 -11.4(15) . . . . ?
O2 C20 C21 C26 -11.7(15) . . . . ?
O1 C20 C21 C26 169.7(9) . . . . ?
C26 C21 C22 C23 -1.8(17) . . . . ?
C20 C21 C22 C23 179.3(10) . . . . ?
C21 C22 C23 C24 0.6(19) . . . . ?
C22 C23 C24 C25 -0.5(16) . . . . ?
C22 C23 C24 C27 177.4(10) . . . . ?
C23 C24 C25 C26 1.8(16) . . . . ?
C27 C24 C25 C26 -176.1(10) . . . . ?
C24 C25 C26 C21 -3.2(18) . . . . ?
C22 C21 C26 C25 3.0(16) . . . . ?
C20 C21 C26 C25 -178.1(10) . . . . ?
C23 C24 C27 O4 -170.9(10) . . . . ?
C25 C24 C27 O4 6.9(15) . . . . ?
C23 C24 C27 O3 5.2(14) . . . . ?
C25 C24 C27 O3 -177.0(10) . . . . ?
C39 C30 C31 C32 -6.0(19) . . . . ?
C30 C31 C32 C33 4.8(17) . . . . ?
C30 C31 C32 C35 -175.6(11) . . . . ?
C31 C32 C33 C34 -2.5(17) . . . . ?
C35 C32 C33 C34 177.8(10) . . . . ?
C32 C33 C34 C39 1.5(18) . . . . ?
C31 C32 C35 O8 163.9(11) . . . . ?
C33 C32 C35 O8 -16.4(17) . . . . ?
C31 C32 C35 O7 -11.6(16) . . . . ?
C33 C32 C35 O7 168.1(10) . . . . ?
C33 C34 C39 C30 -2.7(19) . . . . ?
C33 C34 C39 C28 -179.0(11) . . . . ?
C31 C30 C39 C34 5.0(19) . . . . ?
C31 C30 C39 C28 -178.8(11) . . . . ?
O5 C28 C39 C34 -22.4(18) . . . . ?
O6 C28 C39 C34 156.6(11) . . . . ?
O5 C28 C39 C30 161.4(11) . . . . ?
O6 C28 C39 C30 -19.5(18) . . . . ?
